data_8106913
loop_
_publ_author_name
'Zhou, Ting-Ting'
'Zhang, Dong-Mei'
'Li, Jia-Wen'
'Zhang, Fan'

_publ_section_title
;
 Crystal structure of
 dichlorido(2-(1-methyl-1H-benzo[d]imidazol-2-yl)aniline-\k2
 N,N&#x2032;)zinc(II)
;
_journal_issue 2
_journal_name_full 'Zeitschrift f\"ur Kristallographie - New Crystal Structures'
_journal_page_first 477
_journal_page_last 478
_journal_paper_doi 10.1515/ncrs-2015-0146
_journal_volume 231
_journal_year 2016
_chemical_absolute_configuration ad
_chemical_formula_moiety 'C14 H13 Cl2 N3 Zn'
_chemical_formula_sum 'C14 H13 Cl2 N3 Zn'
_chemical_formula_weight 359.54
_chemical_name_systematic
;
dichlorido(2-(1-methyl-1<i>H</i>benzo[d]imidazol-2-yl)aniline-\k^2^<i>N</i>,
<i>N</i>')zinc(II), C~14~H~13~Cl~2~N~3~Zn 
;
_space_group_crystal_system orthorhombic
_space_group_IT_number 33
_space_group_name_Hall 'P 2c -2n'
_space_group_name_H-M_alt 'P n a 21'
_atom_sites_solution_hydrogens geom
_atom_sites_solution_primary direct
_atom_sites_solution_secondary difmap
_cell_angle_alpha 90.00
_cell_angle_beta 90.00
_cell_angle_gamma 90.00
_cell_formula_units_Z 4
_cell_length_a 10.1222(5)
_cell_length_b 18.6435(10)
_cell_length_c 7.6190(4)
_cell_measurement_reflns_used 1427
_cell_measurement_temperature 101.8
_cell_measurement_theta_max 29.6204
_cell_measurement_theta_min 2.9647
_cell_volume 1437.81(13)
_computing_cell_refinement 'CrysAlis^Pro^ [5]'
_computing_data_collection 'CrysAlis^Pro^ [5]'
_computing_data_reduction 'CrysAlis^Pro^ [5]'
_computing_molecular_graphics 'Diamond 3.2i [7]'
_computing_publication_material 'OLEX2 1.1   [8]'
_computing_structure_refinement 'SHELXL-2013 [6]'
_computing_structure_solution 'SHELXS-2013 [6]'
_diffrn_ambient_temperature 101.8
_diffrn_detector_area_resol_mean 16.0971
_diffrn_measured_fraction_theta_full 0.998
_diffrn_measured_fraction_theta_max 0.998
_diffrn_measurement_details
;
#__ type_ start__ end____ width___ exp.time_
  1 omega    9.00   85.00   1.0000   20.0000
omega____ theta____ kappa____ phi______ frames
    -       18.4210    0.0000  150.0000 76

#__ type_ start__ end____ width___ exp.time_
  2 omega   -5.00   56.00   1.0000   20.0000
omega____ theta____ kappa____ phi______ frames
    -       18.4210 -121.0000 -159.0000 61

#__ type_ start__ end____ width___ exp.time_
  3 omega  -25.00    2.00   1.0000   20.0000
omega____ theta____ kappa____ phi______ frames
    -       18.4210    0.0000  150.0000 27
;
_diffrn_measurement_device_type 'Xcalibur, Eos, Gemini'
_diffrn_measurement_method '\w scans'
_diffrn_orient_matrix_UB_11 -0.0522209000
_diffrn_orient_matrix_UB_12 -0.0180250000
_diffrn_orient_matrix_UB_13 -0.0435627000
_diffrn_orient_matrix_UB_21 -0.0320051000
_diffrn_orient_matrix_UB_22 -0.0056305000
_diffrn_orient_matrix_UB_23 0.0816668000
_diffrn_orient_matrix_UB_31 -0.0340582000
_diffrn_orient_matrix_UB_32 0.0330267000
_diffrn_orient_matrix_UB_33 -0.0099267000
_diffrn_radiation_monochromator graphite
_diffrn_radiation_type 'Mo K\a'
_diffrn_radiation_wavelength 0.7107
_diffrn_reflns_av_R_equivalents 0.0425
_diffrn_reflns_av_unetI/netI 0.0645
_diffrn_reflns_limit_h_max 12
_diffrn_reflns_limit_h_min -7
_diffrn_reflns_limit_k_max 22
_diffrn_reflns_limit_k_min -14
_diffrn_reflns_limit_l_max 9
_diffrn_reflns_limit_l_min -9
_diffrn_reflns_number 4579
_diffrn_reflns_theta_full 25.99
_diffrn_reflns_theta_max 25.99
_diffrn_reflns_theta_min 2.97
_diffrn_source 'Enhance (Mo) X-ray Source'
_exptl_absorpt_coefficient_mu 2.071
_exptl_absorpt_correction_T_max 1.00000
_exptl_absorpt_correction_T_min 0.78715
_exptl_absorpt_correction_type multi-scan
_exptl_absorpt_process_details
;
CrysAlisPro, Agilent Technologies,
Version 1.171.35.11 (release 16-05-2011 CrysAlis171 .NET)
(compiled May 16 2011,17:55:39)
Empirical absorption correction using spherical harmonics,
 implemented in SCALE3 ABSPACK scaling algorithm.
;
_exptl_crystal_colour 'pale yellow'
_exptl_crystal_density_diffrn 1.661
_exptl_crystal_density_method 'not measured'
_exptl_crystal_description needle
_exptl_crystal_F_000 728
_exptl_crystal_size_max 0.15
_exptl_crystal_size_mid 0.04
_exptl_crystal_size_min 0.04
_refine_diff_density_max 0.388
_refine_diff_density_min -0.387
_refine_diff_density_rms 0.086
_refine_ls_abs_structure_details 'Flack H D (1983), Acta Cryst. A39, 876-881'
_refine_ls_abs_structure_Flack 0.021(19)
_refine_ls_extinction_method none
_refine_ls_goodness_of_fit_ref 1.036
_refine_ls_hydrogen_treatment constr
_refine_ls_matrix_type full
_refine_ls_number_parameters 182
_refine_ls_number_reflns 2419
_refine_ls_number_restraints 1
_refine_ls_restrained_S_all 1.036
_refine_ls_R_factor_all 0.0486
_refine_ls_R_factor_gt 0.0407
_refine_ls_shift/su_max 0.001
_refine_ls_shift/su_mean 0.000
_refine_ls_structure_factor_coef Fsqd
_refine_ls_weighting_details 'calc w=1/[\s^2^(Fo^2^)+(0.0271P)^2^+0.0000P] where P=(Fo^2^+2Fc^2^)/3'
_refine_ls_weighting_scheme calc
_refine_ls_wR_factor_gt 0.0741
_refine_ls_wR_factor_ref 0.0780
_reflns_number_gt 2162
_reflns_number_total 2419
_reflns_threshold_expression >2sigma(I)
_cod_data_source_file suppl_ncrs-2015-0146_suppl.cif
_cod_data_source_block exp_3287
_cod_original_cell_volume 1437.81(12)
_cod_database_code 8106913
_reflns_odcompleteness_completeness 99.65
_reflns_odcompleteness_iscentric 1
_reflns_odcompleteness_theta 26.32

loop_
_space_group_symop_id
_space_group_symop_operation_xyz
1 'x, y, z'
2 '-x, -y, z+1/2'
3 '-x+1/2, y+1/2, z+1/2'
4 'x+1/2, -y+1/2, z'

loop_
_atom_site_label
_atom_site_type_symbol
_atom_site_fract_x
_atom_site_fract_y
_atom_site_fract_z
_atom_site_U_iso_or_equiv
_atom_site_adp_type
_atom_site_occupancy
_atom_site_symmetry_multiplicity
_atom_site_calc_flag
_atom_site_refinement_flags
_atom_site_disorder_assembly
_atom_site_disorder_group
Zn1 Zn 0.65154(5) 0.59258(2) 0.06945(9) 0.01791(15) Uani 1 1 d . . .
Cl1 Cl 0.51032(11) 0.68298(6) 0.08884(19) 0.0227(3) Uani 1 1 d . . .
Cl2 Cl 0.61393(13) 0.49639(6) 0.23711(19) 0.0254(3) Uani 1 1 d . . .
N1 N 0.8474(3) 0.61507(16) 0.0755(8) 0.0146(7) Uani 1 1 d . . .
C1 C 1.0676(5) 0.6184(2) 0.1354(6) 0.0130(11) Uani 1 1 d . . .
C10 C 0.6689(4) 0.6572(2) -0.4358(9) 0.0191(10) Uani 1 1 d . . .
H10 H 0.5905 0.6345 -0.4759 0.023 Uiso 1 1 calc R . .
C12 C 0.8309(5) 0.7499(2) -0.4660(6) 0.0175(12) Uani 1 1 d . . .
H12 H 0.8654 0.7901 -0.5276 0.021 Uiso 1 1 calc R . .
C14 C 1.1526(5) 0.6645(3) -0.1497(7) 0.0204(12) Uani 1 1 d . . .
H14A H 1.1806 0.7133 -0.1200 0.031 Uiso 1 1 calc R . .
H14B H 1.1229 0.6631 -0.2721 0.031 Uiso 1 1 calc R . .
H14C H 1.2270 0.6314 -0.1343 0.031 Uiso 1 1 calc R . .
C7 C 0.9127(5) 0.6405(2) -0.0637(7) 0.0132(10) Uani 1 1 d . . .
C8 C 0.8463(5) 0.6655(2) -0.2256(6) 0.0149(11) Uani 1 1 d . . .
N2 N 1.0435(4) 0.6429(2) -0.0338(5) 0.0150(9) Uani 1 1 d . . .
N3 N 0.6792(4) 0.5698(2) -0.1973(6) 0.0188(10) Uani 1 1 d . . .
H3A H 0.7360 0.5316 -0.2089 0.023 Uiso 1 1 calc R . .
H3B H 0.5997 0.5573 -0.2470 0.023 Uiso 1 1 calc R . .
C9 C 0.7326(5) 0.6310(2) -0.2877(6) 0.0145(11) Uani 1 1 d . . .
C2 C 0.9428(5) 0.5996(2) 0.2020(7) 0.0164(11) Uani 1 1 d . . .
C6 C 1.1825(5) 0.6100(2) 0.2313(7) 0.0183(11) Uani 1 1 d . . .
H6 H 1.2663 0.6233 0.1851 0.022 Uiso 1 1 calc R . .
C3 C 0.9317(5) 0.5693(2) 0.3691(6) 0.0177(11) Uani 1 1 d . . .
H3 H 0.8487 0.5549 0.4153 0.021 Uiso 1 1 calc R . .
C11 C 0.7178(5) 0.7159(3) -0.5257(6) 0.0183(11) Uani 1 1 d . . .
H11 H 0.6741 0.7328 -0.6280 0.022 Uiso 1 1 calc R . .
C4 C 1.0459(5) 0.5615(2) 0.4632(7) 0.0204(12) Uani 1 1 d . . .
H4 H 1.0410 0.5417 0.5778 0.024 Uiso 1 1 calc R . .
C13 C 0.8934(5) 0.7252(2) -0.3165(7) 0.0184(12) Uani 1 1 d . . .
H13 H 0.9700 0.7493 -0.2749 0.022 Uiso 1 1 calc R . .
C5 C 1.1693(5) 0.5814(2) 0.3976(7) 0.0205(12) Uani 1 1 d . . .
H5 H 1.2455 0.5752 0.4686 0.025 Uiso 1 1 calc R . .

loop_
_atom_site_aniso_label
_atom_site_aniso_U_11
_atom_site_aniso_U_22
_atom_site_aniso_U_33
_atom_site_aniso_U_23
_atom_site_aniso_U_13
_atom_site_aniso_U_12
Zn1 0.0153(3) 0.0201(3) 0.0183(3) 0.0018(3) 0.0032(3) -0.0008(2)
Cl1 0.0202(6) 0.0237(5) 0.0242(7) 0.0014(6) 0.0005(6) 0.0036(5)
Cl2 0.0248(7) 0.0246(6) 0.0270(7) 0.0066(6) 0.0059(7) -0.0050(5)
N1 0.0137(19) 0.0169(17) 0.0133(19) 0.000(2) 0.000(2) -0.0020(14)
C1 0.017(3) 0.011(2) 0.012(3) 0.0006(18) -0.002(2) 0.0038(19)
C10 0.016(2) 0.022(2) 0.020(2) -0.006(3) -0.006(3) 0.0016(18)
C12 0.023(3) 0.016(2) 0.014(3) 0.002(2) 0.001(2) 0.000(2)
C14 0.017(3) 0.026(3) 0.018(3) -0.002(2) 0.000(2) -0.005(2)
C7 0.013(3) 0.012(2) 0.014(3) -0.003(2) -0.003(2) -0.002(2)
C8 0.015(3) 0.020(3) 0.009(3) -0.0030(19) 0.001(2) 0.003(2)
N2 0.015(2) 0.015(2) 0.015(2) -0.0010(17) 0.0023(19) -0.0016(18)
N3 0.015(2) 0.017(2) 0.025(3) 0.0000(18) -0.002(2) 0.0004(18)
C9 0.018(3) 0.013(2) 0.013(3) -0.005(2) 0.006(2) 0.0004(19)
C2 0.017(3) 0.013(2) 0.019(3) -0.004(2) -0.002(2) -0.001(2)
C6 0.018(3) 0.017(2) 0.020(3) -0.004(2) 0.001(2) 0.002(2)
C3 0.022(3) 0.014(2) 0.017(3) 0.003(2) 0.003(2) 0.001(2)
C11 0.020(3) 0.025(3) 0.010(3) -0.006(2) 0.000(2) 0.010(2)
C4 0.036(3) 0.011(2) 0.014(3) -0.003(2) -0.001(3) 0.005(2)
C13 0.012(3) 0.021(3) 0.022(3) -0.001(2) 0.005(2) -0.001(2)
C5 0.023(3) 0.020(3) 0.018(3) -0.003(2) -0.010(2) 0.004(2)

loop_
_atom_type_symbol
_atom_type_description
_atom_type_scat_dispersion_real
_atom_type_scat_dispersion_imag
_atom_type_scat_source
C C 0.0033 0.0016 'International Tables Vol C Tables 4.2.6.8 and 6.1.1.4'
H H 0.0000 0.0000 'International Tables Vol C Tables 4.2.6.8 and 6.1.1.4'
Cl Cl 0.1484 0.1585 'International Tables Vol C Tables 4.2.6.8 and 6.1.1.4'
N N 0.0061 0.0033 'International Tables Vol C Tables 4.2.6.8 and 6.1.1.4'
Zn Zn 0.2839 1.4301 'International Tables Vol C Tables 4.2.6.8 and 6.1.1.4'

loop_
_geom_angle_atom_site_label_1
_geom_angle_atom_site_label_2
_geom_angle_atom_site_label_3
_geom_angle
_geom_angle_site_symmetry_1
_geom_angle_site_symmetry_3
Cl1 Zn1 Cl2 117.56(5) . .
N1 Zn1 Cl1 118.18(9) . .
N1 Zn1 Cl2 108.65(13) . .
N1 Zn1 N3 86.2(2) . .
N3 Zn1 Cl1 107.76(12) . .
N3 Zn1 Cl2 114.51(11) . .
C7 N1 Zn1 122.6(4) . .
C7 N1 C2 106.2(4) . .
C2 N1 Zn1 130.5(4) . .
N2 C1 C2 105.0(4) . .
C6 C1 N2 132.5(5) . .
C6 C1 C2 122.5(5) . .
C9 C10 H10 119.5 . .
C11 C10 H10 119.5 . .
C11 C10 C9 121.0(4) . .
C11 C12 H12 120.1 . .
C13 C12 H12 120.1 . .
C13 C12 C11 119.8(4) . .
H14A C14 H14B 109.5 . .
H14A C14 H14C 109.5 . .
H14B C14 H14C 109.5 . .
N2 C14 H14A 109.5 . .
N2 C14 H14B 109.5 . .
N2 C14 H14C 109.5 . .
N1 C7 C8 123.3(4) . .
N1 C7 N2 111.4(4) . .
N2 C7 C8 125.3(4) . .
C9 C8 C7 120.6(4) . .
C13 C8 C7 120.7(4) . .
C13 C8 C9 118.6(4) . .
C1 N2 C14 121.0(4) . .
C7 N2 C1 108.6(4) . .
C7 N2 C14 130.3(4) . .
Zn1 N3 H3A 109.5 . .
Zn1 N3 H3B 109.5 . .
H3A N3 H3B 108.1 . .
C9 N3 Zn1 110.7(3) . .
C9 N3 H3A 109.5 . .
C9 N3 H3B 109.5 . .
C10 C9 C8 119.7(4) . .
C10 C9 N3 119.6(4) . .
C8 C9 N3 120.7(4) . .
N1 C2 C1 108.7(4) . .
N1 C2 C3 131.2(5) . .
C3 C2 C1 120.1(5) . .
C1 C6 H6 121.7 . .
C5 C6 C1 116.5(5) . .
C5 C6 H6 121.7 . .
C2 C3 H3 121.5 . .
C4 C3 C2 117.0(5) . .
C4 C3 H3 121.5 . .
C10 C11 C12 119.7(5) . .
C10 C11 H11 120.2 . .
C12 C11 H11 120.2 . .
C3 C4 H4 118.7 . .
C3 C4 C5 122.7(5) . .
C5 C4 H4 118.7 . .
C12 C13 C8 121.3(5) . .
C12 C13 H13 119.4 . .
C8 C13 H13 119.4 . .
C6 C5 C4 121.2(5) . .
C6 C5 H5 119.4 . .
C4 C5 H5 119.4 . .

loop_
_geom_bond_atom_site_label_1
_geom_bond_atom_site_label_2
_geom_bond_distance
_geom_bond_site_symmetry_2
Zn1 Cl1 2.2149(12) .
Zn1 Cl2 2.2345(13) .
Zn1 N1 2.027(3) .
Zn1 N3 2.095(4) .
N1 C7 1.336(7) .
N1 C2 1.395(7) .
C1 N2 1.390(6) .
C1 C2 1.406(7) .
C1 C6 1.382(7) .
C10 H10 0.9500 .
C10 C9 1.387(8) .
C10 C11 1.382(7) .
C12 H12 0.9500 .
C12 C11 1.386(6) .
C12 C13 1.382(7) .
C14 H14A 0.9800 .
C14 H14B 0.9800 .
C14 H14C 0.9800 .
C14 N2 1.470(6) .
C7 C8 1.480(7) .
C7 N2 1.345(6) .
C8 C9 1.402(6) .
C8 C13 1.394(6) .
N3 H3A 0.9200 .
N3 H3B 0.9200 .
N3 C9 1.439(6) .
C2 C3 1.396(7) .
C6 H6 0.9500 .
C6 C5 1.381(7) .
C3 H3 0.9500 .
C3 C4 1.367(7) .
C11 H11 0.9500 .
C4 H4 0.9500 .
C4 C5 1.396(7) .
C13 H13 0.9500 .
C5 H5 0.9500 .

loop_
_geom_hbond_atom_site_label_D
_geom_hbond_atom_site_label_H
_geom_hbond_atom_site_label_A
_geom_hbond_distance_DH
_geom_hbond_distance_HA
_geom_hbond_distance_DA
_geom_hbond_angle_DHA
_geom_hbond_site_symmetry_A
N3 H3B Cl2 0.92 2.385 3.252(5) 157.2 2_664

loop_
_geom_torsion_atom_site_label_1
_geom_torsion_atom_site_label_2
_geom_torsion_atom_site_label_3
_geom_torsion_atom_site_label_4
_geom_torsion
_geom_torsion_site_symmetry_1
_geom_torsion_site_symmetry_2
_geom_torsion_site_symmetry_3
_geom_torsion_site_symmetry_4
Zn1 N1 C7 C8 10.1(6) . . . .
Zn1 N1 C7 N2 -172.5(3) . . . .
Zn1 N1 C2 C1 172.6(3) . . . .
Zn1 N1 C2 C3 -6.0(7) . . . .
Zn1 N3 C9 C10 -126.2(4) . . . .
Zn1 N3 C9 C8 52.3(5) . . . .
Cl1 Zn1 N1 C7 -78.2(4) . . . .
Cl1 Zn1 N1 C2 112.0(3) . . . .
Cl1 Zn1 N3 C9 60.6(3) . . . .
Cl2 Zn1 N1 C7 144.5(3) . . . .
Cl2 Zn1 N1 C2 -25.3(4) . . . .
Cl2 Zn1 N3 C9 -166.6(3) . . . .
N1 Zn1 N3 C9 -57.8(3) . . . .
N1 C7 C8 C9 -36.2(7) . . . .
N1 C7 C8 C13 141.9(5) . . . .
N1 C7 N2 C1 -0.6(5) . . . .
N1 C7 N2 C14 177.8(4) . . . .
N1 C2 C3 C4 -179.5(4) . . . .
C1 C2 C3 C4 2.0(6) . . . .
C1 C6 C5 C4 0.7(7) . . . .
C7 N1 C2 C1 1.5(5) . . . .
C7 N1 C2 C3 -177.1(5) . . . .
C7 C8 C9 C10 177.4(5) . . . .
C7 C8 C9 N3 -1.1(7) . . . .
C7 C8 C13 C12 -178.8(4) . . . .
C8 C7 N2 C1 176.7(4) . . . .
C8 C7 N2 C14 -4.9(8) . . . .
N2 C1 C2 N1 -1.8(5) . . . .
N2 C1 C2 C3 177.0(4) . . . .
N2 C1 C6 C5 -178.0(5) . . . .
N2 C7 C8 C9 146.8(5) . . . .
N2 C7 C8 C13 -35.1(7) . . . .
N3 Zn1 N1 C7 29.9(3) . . . .
N3 Zn1 N1 C2 -139.9(4) . . . .
C9 C10 C11 C12 -1.1(7) . . . .
C9 C8 C13 C12 -0.6(7) . . . .
C2 N1 C7 C8 -178.0(4) . . . .
C2 N1 C7 N2 -0.6(5) . . . .
C2 C1 N2 C14 -177.1(4) . . . .
C2 C1 N2 C7 1.5(5) . . . .
C2 C1 C6 C5 0.5(7) . . . .
C2 C3 C4 C5 -0.8(7) . . . .
C6 C1 N2 C14 1.6(7) . . . .
C6 C1 N2 C7 -179.9(5) . . . .
C6 C1 C2 N1 179.3(4) . . . .
C6 C1 C2 C3 -1.9(7) . . . .
C3 C4 C5 C6 -0.5(7) . . . .
C11 C10 C9 C8 1.6(7) . . . .
C11 C10 C9 N3 -179.9(4) . . . .
C11 C12 C13 C8 1.2(7) . . . .
C13 C12 C11 C10 -0.4(7) . . . .
C13 C8 C9 C10 -0.8(7) . . . .
C13 C8 C9 N3 -179.3(4) . . . .
